data_2009270
loop_
_publ_author_name
'Ng, Seik Weng'

_publ_section_title
;
 4,4'-Bipyridinium diperchlorate
;
_journal_issue 12
_journal_name_full 'Acta Crystallographica Section C'
_journal_page_first 2105
_journal_page_last 2107
_journal_paper_doi 10.1107/S0108270199012196
_journal_volume 55
_journal_year 1999
_chemical_formula_moiety 'C10 H10 N2 1+ , 2Cl O4 1-'
_chemical_formula_sum 'C10 H10 Cl2 N2 O8'
_chemical_formula_weight 357.10
_chemical_name_systematic
;
 4,4'-Bipyridinium diperchlorate
;
_space_group_IT_number 14
_symmetry_cell_setting monoclinic
_symmetry_space_group_name_Hall '-P 2yn'
_symmetry_space_group_name_H-M 'P 1 21/n 1'
_audit_creation_method SHELXL-97
_cell_angle_alpha 90.00
_cell_angle_beta 97.323(5)
_cell_angle_gamma 90.00
_cell_formula_units_Z 2
_cell_length_a 5.0210(2)
_cell_length_b 11.3959(6)
_cell_length_c 11.9972(6)
_cell_measurement_reflns_used 25
_cell_measurement_temperature 298(2)
_cell_measurement_theta_max 13.0
_cell_measurement_theta_min 12.0
_cell_volume 680.87(6)
_computing_cell_refinement 'CELDIM (Enraf-Nonius, 1988)'
_computing_data_collection 'CAD-4/PC (Kretschmar, 1994)'
_computing_data_reduction 'XCAD4 (Harms, 1997)'
_computing_molecular_graphics 'ORTEPII (Johnson, 1976)'
_computing_publication_material SHELXL97
_computing_structure_refinement 'SHELXL97 (Sheldrick, 1997)'
_computing_structure_solution 'SHELXS97 (Sheldrick, 1997)'
_diffrn_ambient_temperature 298(2)
_diffrn_measured_fraction_theta_full 1.000
_diffrn_measured_fraction_theta_max 1.000
_diffrn_measurement_device_type 'Enraf-Nonius CAD-4 diffractometer'
_diffrn_measurement_method '\w scan'
_diffrn_radiation_monochromator graphite
_diffrn_radiation_source 'fine-focus sealed tube'
_diffrn_radiation_type MoK\a
_diffrn_radiation_wavelength 0.71073
_diffrn_reflns_av_R_equivalents 0.0190
_diffrn_reflns_av_sigmaI/netI 0.0239
_diffrn_reflns_limit_h_max 7
_diffrn_reflns_limit_h_min -7
_diffrn_reflns_limit_k_max 16
_diffrn_reflns_limit_k_min 0
_diffrn_reflns_limit_l_max 16
_diffrn_reflns_limit_l_min -16
_diffrn_reflns_number 3386
_diffrn_reflns_theta_full 29.96
_diffrn_reflns_theta_max 29.96
_diffrn_reflns_theta_min 2.47
_diffrn_standards_decay_% 3
_diffrn_standards_interval_time 60
_diffrn_standards_number 3
_exptl_absorpt_coefficient_mu 0.522
_exptl_absorpt_correction_T_max 0.8859
_exptl_absorpt_correction_T_min 0.8595
_exptl_absorpt_correction_type '\y scan'
_exptl_absorpt_process_details '(North et al., 1968) in WinGX (Farrugia, 1997)'
_exptl_crystal_colour Colourless
_exptl_crystal_density_diffrn 1.742
_exptl_crystal_density_method 'not measured'
_exptl_crystal_description 'Irregular block'
_exptl_crystal_F_000 364
_exptl_crystal_size_max 0.44
_exptl_crystal_size_mid 0.36
_exptl_crystal_size_min 0.32
_refine_diff_density_max 0.399
_refine_diff_density_min -0.909
_refine_ls_extinction_method none
_refine_ls_goodness_of_fit_ref 1.055
_refine_ls_hydrogen_treatment mixed
_refine_ls_matrix_type full
_refine_ls_number_parameters 120
_refine_ls_number_reflns 1973
_refine_ls_number_restraints 0
_refine_ls_restrained_S_all 1.055
_refine_ls_R_factor_all 0.0638
_refine_ls_R_factor_gt 0.0512
_refine_ls_shift/su_max 0.001
_refine_ls_shift/su_mean 0.000
_refine_ls_structure_factor_coef Fsqd
_refine_ls_weighting_details 'calc w = 1/[\s^2^(Fo^2^)+(0.0910P)^2^+0.0206P] where P=(Fo^2^+2Fc^2^)/3'
_refine_ls_weighting_scheme calc
_refine_ls_wR_factor_ref 0.1363
_reflns_number_gt 1565
_reflns_number_total 1973
_reflns_threshold_expression I>2\s(I)
_cod_data_source_file gd1048.cif
_cod_data_source_block nsw30r
_cod_depositor_comments
;
The following automatic conversions were performed:
'_symmetry_cell_setting' value 'Monoclinic' changed to 'monoclinic'
according to '/home/saulius/struct/CIF-dictionaries/cif_core.dic'
dictionary named 'cif_core.dic' version 2.4.1 from 2010-06-29.

Automatic conversion script
Id: cif_fix_enum 1527 2010-12-29 10:47:43Z saulius 

The following automatic conversions were performed:

'_symmetry_cell_setting' value 'Monoclinic' changed to 'monoclinic'
according to /home/saulius/struct/CIF-dictionaries/cif_core.dic
dictionary named 'cif_core.dic' version 2.4.1 from 2010-06-29.

Automatic conversion script
Id: cif_fix_values 1715 2011-07-08 13:25:40Z adriana 
;
_cod_original_sg_symbol_H-M 'P 21/n'
_cod_database_code 2009270

loop_
_symmetry_equiv_pos_as_xyz
'x, y, z'
'-x+1/2, y+1/2, -z+1/2'
'-x, -y, -z'
'x-1/2, -y-1/2, z-1/2'

loop_
_atom_site_label
_atom_site_fract_x
_atom_site_fract_y
_atom_site_fract_z
_atom_site_U_iso_or_equiv
_atom_site_adp_type
_atom_site_calc_flag
_atom_site_refinement_flags
_atom_site_occupancy
_atom_site_disorder_assembly
_atom_site_disorder_group
_atom_site_type_symbol
Cl1 0.16439(9) 0.49043(4) 0.68896(4) 0.0354(2) Uani d . 1 . . Cl
O1 -0.1207(3) 0.51090(10) 0.6749(2) 0.0506(4) Uani d . 1 . . O
O2 0.2674(4) 0.51200(10) 0.58520(10) 0.0510(4) Uani d . 1 . . O
O3 0.2189(4) 0.3720(2) 0.7219(2) 0.0727(6) Uani d . 1 . . O
O4 0.2909(4) 0.5678(2) 0.7731(2) 0.0715(6) Uani d . 1 . . O
N1 -0.3719(4) 0.7028(2) 0.5429(2) 0.0449(4) Uani d . 1 . . N
C2 -0.5726(5) 0.7348(2) 0.4652(2) 0.0473(5) Uani d . 1 . . C
C3 -0.6284(4) 0.8516(2) 0.4466(2) 0.0405(4) Uani d . 1 . . C
C4 -0.4724(3) 0.93620(10) 0.50880(10) 0.0306(4) Uani d . 1 . . C
C5 -0.2640(4) 0.8983(2) 0.5870(2) 0.0420(4) Uani d . 1 . . C
C6 -0.2170(5) 0.7802(2) 0.6032(2) 0.0456(5) Uani d . 1 . . C
H1 -0.330(7) 0.634(4) 0.549(3) 0.090(10) Uiso d . 1 . . H
H2 -0.670(6) 0.676(3) 0.432(2) 0.070(10) Uiso d . 1 . . H
H3 -0.769(6) 0.866(3) 0.389(2) 0.060(10) Uiso d . 1 . . H
H5 -0.149(7) 0.949(3) 0.627(3) 0.080(10) Uiso d . 1 . . H
H6 -0.079(7) 0.755(2) 0.662(2) 0.070(10) Uiso d . 1 . . H

loop_
_atom_site_aniso_label
_atom_site_aniso_U_11
_atom_site_aniso_U_22
_atom_site_aniso_U_33
_atom_site_aniso_U_12
_atom_site_aniso_U_13
_atom_site_aniso_U_23
Cl1 0.0318(3) 0.0367(3) 0.0359(3) 0.0056(2) -0.0024(2) 0.0021(2)
O1 0.0310(10) 0.0610(10) 0.0590(10) 0.0090(10) 0.0020(10) 0.0140(10)
O2 0.0480(10) 0.0610(10) 0.0450(10) -0.0090(10) 0.0080(10) 0.0010(10)
O3 0.0760(10) 0.0490(10) 0.094(2) 0.0220(10) 0.0140(10) 0.0290(10)
O4 0.0560(10) 0.090(2) 0.0630(10) 0.0080(10) -0.0140(10) -0.0370(10)
N1 0.0500(10) 0.0260(10) 0.0560(10) 0.0030(10) -0.0030(10) 0.0010(10)
C2 0.0510(10) 0.0310(10) 0.0560(10) -0.0070(10) -0.0090(10) -0.0040(10)
C3 0.0430(10) 0.0310(10) 0.0440(10) -0.0040(10) -0.0100(10) -0.0010(10)
C4 0.0340(10) 0.0260(10) 0.0310(10) 0.0000(10) 0.0020(10) -0.0030(10)
C5 0.0450(10) 0.0310(10) 0.0460(10) 0.0010(10) -0.0120(10) -0.0070(10)
C6 0.0480(10) 0.0340(10) 0.0510(10) 0.0050(10) -0.0080(10) -0.0010(10)

loop_
_atom_type_symbol
_atom_type_description
_atom_type_scat_dispersion_real
_atom_type_scat_dispersion_imag
_atom_type_scat_source
C C 0.0033 0.0016 'International Tables Vol C Tables 4.2.6.8 and 6.1.1.4'
H H 0.0000 0.0000 'International Tables Vol C Tables 4.2.6.8 and 6.1.1.4'
N N 0.0061 0.0033 'International Tables Vol C Tables 4.2.6.8 and 6.1.1.4'
O O 0.0106 0.0060 'International Tables Vol C Tables 4.2.6.8 and 6.1.1.4'
Cl Cl 0.1484 0.1585 'International Tables Vol C Tables 4.2.6.8 and 6.1.1.4'

loop_
_geom_angle_atom_site_label_1
_geom_angle_atom_site_label_2
_geom_angle_atom_site_label_3
_geom_angle_site_symmetry_3
_geom_angle
_geom_angle_publ_flag
O1 Cl1 O2 . 109.60(10) yes
O1 Cl1 O3 . 109.90(10) yes
O1 Cl1 O4 . 109.20(10) yes
O2 Cl1 O3 . 109.10(10) yes
O2 Cl1 O4 . 109.40(10) yes
O3 Cl1 O4 . 109.70(10) yes
C6 N1 C2 . 122.5(2) yes
N1 C2 C3 . 119.9(2) no
C2 C3 C4 . 119.6(2) no
C5 C4 C3 . 118.1(2) no
C5 C4 C4 3_476 120.9(2) no
C3 C4 C4 3_476 121.1(2) no
C6 C5 C4 . 120.2(2) no
N1 C6 C5 . 119.7(2) no

loop_
_geom_bond_atom_site_label_1
_geom_bond_atom_site_label_2
_geom_bond_site_symmetry_2
_geom_bond_distance
_geom_bond_publ_flag
Cl1 O1 . 1.439(2) yes
Cl1 O2 . 1.429(2) yes
Cl1 O3 . 1.423(2) yes
Cl1 O4 . 1.427(2) yes
N1 C2 . 1.333(3) yes
N1 C6 . 1.328(3) no
C2 C3 . 1.373(3) no
C3 C4 . 1.397(2) no
C4 C5 . 1.383(3) no
C4 C4 3_476 1.490(3) no
C5 C6 . 1.376(3) no

loop_
_geom_hbond_atom_site_label_D
_geom_hbond_atom_site_label_H
_geom_hbond_atom_site_label_A
_geom_hbond_site_symmetry_A
_geom_hbond_distance_DH
_geom_hbond_distance_HA
_geom_hbond_distance_DA
_geom_hbond_angle_DHA
_geom_hbond_publ_flag
N1 H1 O1 1_555 0.81(5) 2.22(4) 2.893(3) 140(3) yes
N1 H1 O2 1_455 0.81(5) 2.54(4) 2.915(3) 110(3) yes
N1 H1 O2 3_566 0.81(5) 2.36(4) 2.972(3) 132(3) yes
C3 H3 O4 4_364 0.94(3) 2.57(3) 3.483(3) 165(2) yes
C5 H5 O4 2_556 0.91(4) 2.44(4) 3.343(3) 172(3) yes
C6 H6 O3 2_556 0.97(3) 2.52(3) 3.227(3) 130(2) yes
